data_2021438
loop_
_publ_author_name
'Borodi, Gheorghe'
'Turza, Alexandru'
'Onija, Oana'
'Bende, Attila'

_publ_section_title
;
 Succinic, fumaric, adipic and oxalic acid cocrystals of promethazine
 hydrochloride
;
_journal_coeditor_code QP3016
_journal_issue 2
_journal_name_full 'Acta Crystallographica Section C'
_journal_page_first 107
_journal_page_last 119
_journal_paper_doi 10.1107/S2053229618017904
_journal_volume 75
_journal_year 2019
_chemical_formula_iupac '2C17 H21 N2 S +, 2Cl -, C2 H2 O4'
_chemical_formula_moiety '2(C17 H21 N2 S +), 2(Cl -), C2 H2 O4'
_chemical_formula_sum 'C36 H44 Cl2 N4 O4 S2'
_chemical_formula_weight 731.76
_chemical_name_common
;
Promethazine hydrochloride oxalic acid
;
_chemical_name_systematic
;
<i>N</i>,<i>N</i>-Dimethyl-1-(10<i>H</i>-phenothiazin-10-yl)propan-2-aminium
chloride oxalic acid hemisolvate
;
_space_group_crystal_system monoclinic
_space_group_IT_number 14
_space_group_name_Hall '-P 2yn'
_space_group_name_H-M_alt 'P 1 21/n 1'
_symmetry_space_group_name_Hall '-P 2yn'
_symmetry_space_group_name_H-M 'P 1 21/n 1'
_atom_sites_solution_hydrogens geom
_atom_sites_solution_primary direct
_audit_creation_method
;
Olex2 1.2
(compiled 2017.08.10 svn.r3458 for OlexSys, GUI svn.r5381)
;
_cell_angle_alpha 90
_cell_angle_beta 100.445(2)
_cell_angle_gamma 90
_cell_formula_units_Z 2
_cell_length_a 10.5507(2)
_cell_length_b 12.4382(2)
_cell_length_c 14.2966(3)
_cell_measurement_reflns_used 6477
_cell_measurement_temperature 293(2)
_cell_measurement_theta_max 71.4300
_cell_measurement_theta_min 4.8160
_cell_volume 1845.08(6)
_computing_cell_refinement
;
CrysAlis PRO (Agilent, 2012)
;
_computing_data_collection
;
CrysAlis PRO (Agilent, 2012)
;
_computing_data_reduction
;
CrysAlis PRO (Agilent, 2012)
;
_computing_molecular_graphics
;
OLEX2 (Dolomanov <i>et al.</i>, 2009)
;
_computing_publication_material
;
OLEX2 (Dolomanov <i>et al.</i>, 2009)
;
_computing_structure_refinement
;
SHELXL2016 (Sheldrick, 2015b)
;
_computing_structure_solution
;
SHELXS97 (Sheldrick, 2008)
;
_diffrn_ambient_temperature 293(2)
_diffrn_detector_area_resol_mean 16.4335
_diffrn_measured_fraction_theta_full 0.998
_diffrn_measured_fraction_theta_max 0.986
_diffrn_measurement_device_type 'Agilent SuperNova Dual Source diffractometer with an Eos detector'
_diffrn_measurement_method '\w scans'
_diffrn_radiation_monochromator mirror
_diffrn_radiation_type CuK\a
_diffrn_radiation_wavelength 1.54184
_diffrn_reflns_av_R_equivalents 0.0298
_diffrn_reflns_av_unetI/netI 0.0234
_diffrn_reflns_limit_h_max 12
_diffrn_reflns_limit_h_min -12
_diffrn_reflns_limit_k_max 13
_diffrn_reflns_limit_k_min -15
_diffrn_reflns_limit_l_max 17
_diffrn_reflns_limit_l_min -17
_diffrn_reflns_number 11908
_diffrn_reflns_theta_full 67.684
_diffrn_reflns_theta_max 71.727
_diffrn_reflns_theta_min 4.747
_diffrn_source 'SuperNova (Cu) X-ray Source'
_exptl_absorpt_coefficient_mu 2.991
_exptl_absorpt_correction_T_max 1.00000
_exptl_absorpt_correction_T_min 0.50905
_exptl_absorpt_correction_type multi-scan
_exptl_absorpt_process_details
;
(CrysAlis PRO; Agilent, 2012)
;
_exptl_crystal_colour blue
_exptl_crystal_density_diffrn 1.317
_exptl_crystal_density_method 'not measured'
_exptl_crystal_description needle
_exptl_crystal_F_000 772
_exptl_crystal_size_max 0.18
_exptl_crystal_size_mid 0.12
_exptl_crystal_size_min 0.09
_refine_diff_density_max 0.204
_refine_diff_density_min -0.240
_refine_ls_extinction_method none
_refine_ls_goodness_of_fit_ref 1.045
_refine_ls_hydrogen_treatment constr
_refine_ls_matrix_type full
_refine_ls_number_parameters 221
_refine_ls_number_reflns 3553
_refine_ls_number_restraints 0
_refine_ls_restrained_S_all 1.045
_refine_ls_R_factor_all 0.0419
_refine_ls_R_factor_gt 0.0374
_refine_ls_shift/su_max 0.001
_refine_ls_shift/su_mean 0.000
_refine_ls_structure_factor_coef Fsqd
_refine_ls_weighting_details 'w=1/[\s^2^(Fo^2^)+(0.0567P)^2^+0.3606P] where P=(Fo^2^+2Fc^2^)/3'
_refine_ls_weighting_scheme calc
_refine_ls_wR_factor_gt 0.1007
_refine_ls_wR_factor_ref 0.1057
_reflns_number_gt 3141
_reflns_number_total 3553
_reflns_threshold_expression 'I > 2\s(I)'
_cod_data_source_file qp3016sup1.cif
_cod_data_source_block Promethazine_hydrochloride_oxalic_acid
_cod_depositor_comments
;
Adding full bibliography for 2021435--2021439.cif.

2019-10-23
Z value and formula fixed to values more according to usual
chemical conventions.                 miguel
;
_cod_original_formula_sum 'C18 H22 Cl N2 O2 S'
_cod_original_formula_weight 365.88
_cod_original_formula_moiety 'C17 H21 N2 S +, Cl -, 0.5(C2 H2 O4)'
_cod_original_formula_iupac 'C17 H21 N2 S +, Cl -, 0.5C2 H2 O4'
_cod_original_formula_units_Z 4
_cod_original_cell_volume 1845.07(6)
_cod_database_code 2021438
_cod_database_fobs_code 2021438
_shelx_space_group_comment
;
The symmetry employed for this shelxl refinement is uniquely defined
by the following loop, which should always be used as a source of
symmetry information in preference to the above space-group names.
They are only intended as comments.
;

loop_
_space_group_symop_operation_xyz
'x, y, z'
'-x+1/2, y+1/2, -z+1/2'
'-x, -y, -z'
'x-1/2, -y-1/2, z-1/2'

loop_
_atom_site_type_symbol
_atom_site_label
_atom_site_fract_x
_atom_site_fract_y
_atom_site_fract_z
_atom_site_U_iso_or_equiv
_atom_site_adp_type
_atom_site_calc_flag
_atom_site_occupancy
S S1 0.17289(4) 0.37234(4) 0.77764(4) 0.05370(15) Uani d 1
Cl Cl1 0.85455(4) 0.18951(3) 0.86263(4) 0.05885(16) Uani d 1
O O2 0.87922(14) 0.49022(12) 0.90055(11) 0.0714(4) Uani d 1
O O1 0.99405(13) 0.36170(10) 0.98464(10) 0.0600(3) Uani d 1
H H1 0.952028 0.321640 0.945182 0.090 Uiso calc 1
C C23 0.96065(16) 0.46088(14) 0.96455(12) 0.0487(4) Uani d 1
N N2 0.73117(12) 0.32421(11) 0.69149(10) 0.0438(3) Uani d 1
H H2 0.775663 0.293675 0.751757 0.053 Uiso calc 1
C C12 0.40787(16) 0.28161(13) 0.83942(12) 0.0435(4) Uani d 1
C C8 0.22302(19) 0.17228(15) 0.85677(14) 0.0534(4) Uani d 1
H H8 0.134426 0.164892 0.852399 0.064 Uiso calc 1
C C14 0.59092(15) 0.33522(13) 0.70043(13) 0.0437(4) Uani d 1
H H14 0.555325 0.262741 0.703067 0.052 Uiso calc 1
N N1 0.45497(13) 0.38238(11) 0.81514(11) 0.0478(3) Uani d 1
C C13 0.58518(16) 0.39083(14) 0.79444(14) 0.0493(4) Uani d 1
H H13A 0.646074 0.357476 0.845105 0.059 Uiso calc 1
H H13B 0.608516 0.465939 0.790709 0.059 Uiso calc 1
C C7 0.27428(16) 0.26792(13) 0.83011(12) 0.0438(4) Uani d 1
C C15 0.51231(18) 0.39273(17) 0.61643(15) 0.0606(5) Uani d 1
H H15A 0.543412 0.464983 0.613683 0.091 Uiso calc 1
H H15B 0.423488 0.394220 0.623299 0.091 Uiso calc 1
H H15C 0.520057 0.355532 0.558894 0.091 Uiso calc 1
C C11 0.48807(18) 0.19563(14) 0.87202(14) 0.0527(4) Uani d 1
H H11 0.576897 0.202459 0.877524 0.063 Uiso calc 1
C C9 0.3044(2) 0.08817(16) 0.88983(14) 0.0604(5) Uani d 1
H H9 0.270776 0.023809 0.907705 0.072 Uiso calc 1
C C6 0.26394(16) 0.48118(14) 0.83323(12) 0.0458(4) Uani d 1
C C16 0.79806(18) 0.42697(16) 0.67845(15) 0.0570(5) Uani d 1
H H16A 0.763582 0.456498 0.617070 0.068 Uiso calc 1
H H16B 0.888595 0.413736 0.682867 0.068 Uiso calc 1
H H16C 0.785169 0.476978 0.727015 0.068 Uiso calc 1
C C1 0.39784(16) 0.47542(13) 0.84641(12) 0.0441(4) Uani d 1
C C2 0.46968(19) 0.56137(15) 0.89011(13) 0.0539(4) Uani d 1
H H2A 0.559215 0.557865 0.901962 0.065 Uiso calc 1
C C5 0.2042(2) 0.57208(16) 0.86070(14) 0.0574(5) Uani d 1
H H5 0.114733 0.575236 0.851628 0.069 Uiso calc 1
C C17 0.7489(2) 0.24600(17) 0.61607(17) 0.0683(6) Uani d 1
H H17A 0.712318 0.274888 0.554843 0.082 Uiso calc 1
H H17B 0.706537 0.179698 0.625818 0.082 Uiso calc 1
H H17C 0.839178 0.232986 0.618913 0.082 Uiso calc 1
C C4 0.2764(2) 0.65759(16) 0.90128(16) 0.0665(6) Uani d 1
H H4 0.235998 0.718961 0.918676 0.080 Uiso calc 1
C C10 0.4355(2) 0.09994(16) 0.89624(14) 0.0596(5) Uani d 1
H H10 0.489707 0.042507 0.917224 0.072 Uiso calc 1
C C3 0.4083(2) 0.65207(16) 0.91600(15) 0.0637(5) Uani d 1
H H3 0.457066 0.709897 0.943679 0.076 Uiso calc 1

loop_
_atom_site_aniso_label
_atom_site_aniso_U_11
_atom_site_aniso_U_22
_atom_site_aniso_U_33
_atom_site_aniso_U_12
_atom_site_aniso_U_13
_atom_site_aniso_U_23
S1 0.0404(2) 0.0532(3) 0.0652(3) 0.00064(17) 0.00346(19) 0.0010(2)
Cl1 0.0585(3) 0.0352(2) 0.0737(3) 0.00148(16) -0.0121(2) 0.00359(18)
O2 0.0736(9) 0.0577(8) 0.0685(9) -0.0051(7) -0.0253(7) 0.0013(7)
O1 0.0616(8) 0.0484(7) 0.0622(8) 0.0005(6) -0.0094(6) -0.0054(6)
C23 0.0464(9) 0.0492(10) 0.0479(9) -0.0054(7) 0.0013(7) -0.0001(8)
N2 0.0385(7) 0.0428(7) 0.0495(8) 0.0038(5) 0.0063(6) 0.0052(6)
C12 0.0439(8) 0.0412(8) 0.0451(9) -0.0013(6) 0.0068(7) -0.0069(7)
C8 0.0585(10) 0.0503(10) 0.0538(10) -0.0102(8) 0.0166(8) -0.0063(8)
C14 0.0365(7) 0.0371(8) 0.0562(10) -0.0033(6) 0.0053(7) -0.0022(7)
N1 0.0393(7) 0.0411(7) 0.0647(9) -0.0039(5) 0.0136(6) -0.0081(6)
C13 0.0386(8) 0.0480(9) 0.0613(11) -0.0064(7) 0.0091(7) -0.0113(8)
C7 0.0455(8) 0.0432(9) 0.0432(9) -0.0026(7) 0.0094(7) -0.0040(7)
C15 0.0480(10) 0.0602(11) 0.0664(12) 0.0049(8) -0.0088(9) 0.0005(9)
C11 0.0515(10) 0.0497(10) 0.0547(10) 0.0048(7) 0.0039(8) -0.0066(8)
C9 0.0863(14) 0.0431(10) 0.0552(11) -0.0074(9) 0.0224(10) -0.0008(8)
C6 0.0510(9) 0.0438(9) 0.0448(9) 0.0023(7) 0.0141(7) 0.0030(7)
C16 0.0489(9) 0.0522(10) 0.0691(12) -0.0089(8) 0.0086(9) 0.0017(9)
C1 0.0507(9) 0.0395(8) 0.0432(8) -0.0011(7) 0.0118(7) -0.0006(7)
C2 0.0616(11) 0.0476(10) 0.0533(10) -0.0092(8) 0.0125(8) -0.0048(8)
C5 0.0635(11) 0.0523(10) 0.0617(11) 0.0124(8) 0.0256(9) 0.0081(9)
C17 0.0751(13) 0.0545(11) 0.0797(14) 0.0052(10) 0.0259(11) -0.0104(10)
C4 0.0934(16) 0.0454(10) 0.0689(13) 0.0117(10) 0.0368(12) -0.0002(9)
C10 0.0789(13) 0.0462(10) 0.0522(11) 0.0118(9) 0.0078(9) -0.0006(8)
C3 0.0928(15) 0.0443(10) 0.0576(12) -0.0093(10) 0.0233(11) -0.0088(8)

loop_
_atom_type_symbol
_atom_type_description
_atom_type_scat_dispersion_real
_atom_type_scat_dispersion_imag
_atom_type_scat_source
C C 0.0181 0.0091 'International Tables Vol C Tables 4.2.6.8 and 6.1.1.4'
H H 0.0000 0.0000 'International Tables Vol C Tables 4.2.6.8 and 6.1.1.4'
Cl Cl 0.3639 0.7018 'International Tables Vol C Tables 4.2.6.8 and 6.1.1.4'
N N 0.0311 0.0180 'International Tables Vol C Tables 4.2.6.8 and 6.1.1.4'
O O 0.0492 0.0322 'International Tables Vol C Tables 4.2.6.8 and 6.1.1.4'
S S 0.3331 0.5567 'International Tables Vol C Tables 4.2.6.8 and 6.1.1.4'

loop_
_geom_angle_atom_site_label_1
_geom_angle_atom_site_label_2
_geom_angle_atom_site_label_3
_geom_angle_site_symmetry_3
_geom_angle
C7 S1 C6 . 97.75(8)
O2 C23 O1 . 126.02(17)
O2 C23 C23 3_767 122.7(2)
O1 C23 C23 3_767 111.27(18)
C16 N2 C14 . 115.20(13)
C16 N2 C17 . 110.24(15)
C17 N2 C14 . 111.90(14)
C7 C12 N1 . 118.44(15)
C11 C12 N1 . 122.97(15)
C11 C12 C7 . 118.59(16)
C9 C8 C7 . 119.60(18)
N2 C14 C13 . 108.15(13)
C15 C14 N2 . 112.33(15)
C15 C14 C13 . 112.51(15)
C12 N1 C13 . 119.91(14)
C1 N1 C12 . 117.30(13)
C1 N1 C13 . 118.40(13)
N1 C13 C14 . 109.61(13)
C12 C7 S1 . 118.26(13)
C8 C7 S1 . 120.79(13)
C8 C7 C12 . 120.86(16)
C10 C11 C12 . 119.90(18)
C10 C9 C8 . 119.78(18)
C1 C6 S1 . 118.54(13)
C5 C6 S1 . 121.03(14)
C5 C6 C1 . 120.40(17)
C6 C1 N1 . 118.64(15)
C2 C1 N1 . 122.81(15)
C2 C1 C6 . 118.55(16)
C3 C2 C1 . 120.20(18)
C4 C5 C6 . 120.35(19)
C3 C4 C5 . 119.72(18)
C9 C10 C11 . 121.20(18)
C4 C3 C2 . 120.73(19)

loop_
_geom_bond_atom_site_label_1
_geom_bond_atom_site_label_2
_geom_bond_site_symmetry_2
_geom_bond_distance
S1 C7 . 1.7615(18)
S1 C6 . 1.7636(18)
O2 C23 . 1.193(2)
O1 C23 . 1.301(2)
C23 C23 3_767 1.536(3)
N2 C14 . 1.514(2)
N2 C16 . 1.488(2)
N2 C17 . 1.489(2)
C12 N1 . 1.415(2)
C12 C7 . 1.402(2)
C12 C11 . 1.391(2)
C8 C7 . 1.388(2)
C8 C9 . 1.381(3)
C14 C13 . 1.522(2)
C14 C15 . 1.510(2)
N1 C13 . 1.461(2)
N1 C1 . 1.414(2)
C11 C10 . 1.383(3)
C9 C10 . 1.378(3)
C6 C1 . 1.393(2)
C6 C5 . 1.386(2)
C1 C2 . 1.391(2)
C2 C3 . 1.384(3)
C5 C4 . 1.374(3)
C4 C3 . 1.371(3)
